data_7217868
loop_
_publ_author_name
'Leyssens, T.'
'Tumanova, N.'
'Robeyns, K.'
'Candoni, N.'
'Veesler, S.'

_publ_section_title
;
 Solution cocrystallization, an effective tool to explore the variety of
 cocrystal systems: caffeine/dicarboxylic acid cocrystals
;
_journal_issue 41
_journal_name_full CrystEngComm
_journal_page_first 9603
_journal_paper_doi 10.1039/C4CE01495B
_journal_volume 16
_journal_year 2014
_chemical_formula_moiety '2(C8 H10 N4 O2), C6 H10 O4'
_chemical_formula_sum 'C22 H30 N8 O8'
_chemical_formula_weight 534.54
_chemical_name_systematic
;
 ?
;
_space_group_crystal_system monoclinic
_space_group_IT_number 14
_space_group_name_Hall '-P 2ybc'
_space_group_name_H-M_alt 'P 1 21/c 1'
_symmetry_space_group_name_Hall '-P 2ybc'
_symmetry_space_group_name_H-M 'P 1 21/c 1'
_atom_sites_solution_hydrogens geom
_audit_creation_method SHELXL-2014
_cell_angle_alpha 90
_cell_angle_beta 93.674(4)
_cell_angle_gamma 90
_cell_formula_units_Z 4
_cell_length_a 21.3368(9)
_cell_length_b 17.0520(5)
_cell_length_c 6.7877(3)
_cell_measurement_reflns_used 3449
_cell_measurement_temperature 100(2)
_cell_measurement_theta_max 29.6320
_cell_measurement_theta_min 1.7710
_cell_volume 2464.53(17)
_computing_cell_refinement
;
CrysAlisPro, Agilent Technologies,
Version 1.171.36.21 (release 14-08-2012 CrysAlis171 .NET)
(compiled Sep 14 2012,17:21:16)
;
_computing_data_collection 'SNBL Pilatus control'
_computing_data_reduction
;
CrysAlisPro, Agilent Technologies,
Version 1.171.36.21 (release 14-08-2012 CrysAlis171 .NET)
(compiled Sep 14 2012,17:21:16)
;
_computing_molecular_graphics 'MERCURY (Macrae et al., 2008)'
_computing_publication_material
;

'MERCURY (Macrae et al., 2008), Platon (Spek, 2009)'



;
_computing_structure_refinement 'SHELXL-2014 (Sheldrick, 2014)'
_computing_structure_solution 'SHELXS-97 (Sheldrick, 1990)'
_diffrn_ambient_temperature 100(2)
_diffrn_measured_fraction_theta_full 0.979
_diffrn_measured_fraction_theta_max 0.977
_diffrn_measurement_device_type 'pilatus 2M'
_diffrn_measurement_method '359 images, \D\F 1.0\% '
_diffrn_radiation_monochromator Si(111)
_diffrn_radiation_source synchrotron
_diffrn_radiation_type synchrotron
_diffrn_radiation_wavelength 0.82103
_diffrn_reflns_av_unetI/netI 0.0469
_diffrn_reflns_Laue_measured_fraction_full 0.979
_diffrn_reflns_Laue_measured_fraction_max 0.977
_diffrn_reflns_limit_h_max 25
_diffrn_reflns_limit_h_min -25
_diffrn_reflns_limit_k_max 20
_diffrn_reflns_limit_k_min -20
_diffrn_reflns_limit_l_max 8
_diffrn_reflns_limit_l_min -5
_diffrn_reflns_number 16281
_diffrn_reflns_point_group_measured_fraction_full 0.979
_diffrn_reflns_point_group_measured_fraction_max 0.977
_diffrn_reflns_theta_full 29.513
_diffrn_reflns_theta_max 29.644
_diffrn_reflns_theta_min 1.767
_exptl_absorpt_coefficient_mu 0.156
_exptl_absorpt_correction_T_max 1.00000
_exptl_absorpt_correction_T_min 0.97699
_exptl_absorpt_correction_type multi-scan
_exptl_absorpt_process_details
;
CrysAlisPro, Agilent Technologies,
Version 1.171.37.31 (release 14-01-2014 CrysAlis171 .NET)
(compiled Jan 14 2014,18:38:05)
Empirical absorption correction using spherical harmonics,
 implemented in SCALE3 ABSPACK scaling algorithm.
;
_exptl_crystal_colour colourless
_exptl_crystal_density_diffrn 1.441
_exptl_crystal_description needle
_exptl_crystal_F_000 1128
_exptl_crystal_size_max 0.35
_exptl_crystal_size_mid 0.02
_exptl_crystal_size_min 0.01
_refine_diff_density_max 0.703
_refine_diff_density_min -0.520
_refine_diff_density_rms 0.099
_refine_ls_extinction_method none
_refine_ls_goodness_of_fit_ref 1.019
_refine_ls_hydrogen_treatment constr
_refine_ls_matrix_type full
_refine_ls_number_parameters 407
_refine_ls_number_reflns 16281
_refine_ls_number_restraints 110
_refine_ls_restrained_S_all 1.019
_refine_ls_R_factor_all 0.0906
_refine_ls_R_factor_gt 0.0721
_refine_ls_shift/su_max 0.001
_refine_ls_shift/su_mean 0.000
_refine_ls_structure_factor_coef Fsqd
_refine_ls_weighting_details 'w=1/[\s^2^(Fo^2^)+(0.0255P)^2^+0.8000P] where P=(Fo^2^+2Fc^2^)/3'
_refine_ls_weighting_scheme calc
_refine_ls_wR_factor_gt 0.1444
_refine_ls_wR_factor_ref 0.1504
_reflns_Friedel_coverage 0.000
_reflns_number_gt 12903
_reflns_number_total 16281
_reflns_threshold_expression 'I > 2\s(I)'
_cod_data_source_file c4ce01495b2.cif
_cod_data_source_block tl
_cod_depositor_comments 'Adding full bibliography for 7217867--7217872.cif.'
_cod_original_cell_volume 2464.52(17)
_cod_database_code 7217868
_shelx_space_group_comment
;
The symmetry employed for this shelxl refinement is uniquely defined
by the following loop, which should always be used as a source of
symmetry information in preference to the above space-group names.
They are only intended as comments.
;
_shelxl_version_number 2014-3

loop_
_space_group_symop_operation_xyz
'x, y, z'
'-x, y+1/2, -z+1/2'
'-x, -y, -z'
'x, -y-1/2, z-1/2'

loop_
_atom_site_label
_atom_site_type_symbol
_atom_site_fract_x
_atom_site_fract_y
_atom_site_fract_z
_atom_site_U_iso_or_equiv
_atom_site_adp_type
_atom_site_occupancy
_atom_site_site_symmetry_order
_atom_site_calc_flag
_atom_site_refinement_flags_posn
_atom_site_refinement_flags_adp
_atom_site_refinement_flags_occupancy
_atom_site_disorder_assembly
_atom_site_disorder_group
N1 N 0.13072(10) 0.64919(13) 0.3838(4) 0.0226(6) Uani 1 1 d D . . . .
C2 C 0.17419(12) 0.70485(17) 0.4248(5) 0.0266(8) Uani 1 1 d D . . . .
H2 H 0.2168 0.6936 0.4643 0.032 Uiso 1 1 calc R U . . .
N3 N 0.15137(10) 0.77796(14) 0.4042(4) 0.0242(6) Uani 1 1 d D . . . .
C4 C 0.08833(11) 0.77007(15) 0.3442(4) 0.0189(7) Uani 1 1 d D . . . .
C5 C 0.07783(11) 0.69129(16) 0.3345(4) 0.0194(7) Uani 1 1 d D . . . .
N6 N 0.02010(9) 0.66040(13) 0.2805(4) 0.0190(6) Uani 1 1 d D . . . .
C7 C -0.02949(12) 0.71042(16) 0.2319(4) 0.0200(7) Uani 1 1 d D . . . .
N8 N -0.01730(9) 0.79105(13) 0.2468(4) 0.0205(6) Uani 1 1 d D . . . .
C9 C 0.04069(12) 0.82696(16) 0.2999(4) 0.0203(7) Uani 1 1 d D . . . .
C10 C 0.18662(13) 0.85102(18) 0.4355(5) 0.0319(8) Uani 1 1 d D . . . .
H10A H 0.1972 0.8724 0.3077 0.048 Uiso 1 1 calc R U . . .
H10B H 0.2253 0.8406 0.5168 0.048 Uiso 1 1 calc R U . . .
H10C H 0.1610 0.8890 0.5028 0.048 Uiso 1 1 calc R U . . .
C11 C 0.01033(13) 0.57466(15) 0.2723(5) 0.0258(8) Uani 1 1 d D . . . .
H11A H 0.0283 0.5507 0.3944 0.039 Uiso 1 1 calc R U . . .
H11B H 0.0309 0.5530 0.1594 0.039 Uiso 1 1 calc R U . . .
H11C H -0.0348 0.5634 0.2576 0.039 Uiso 1 1 calc R U . . .
O12 O -0.08168(8) 0.68635(12) 0.1791(3) 0.0272(5) Uani 1 1 d D . . . .
C13 C -0.07179(12) 0.84298(18) 0.2031(5) 0.0285(8) Uani 1 1 d D . . . .
H13A H -0.1023 0.8356 0.3034 0.043 Uiso 1 1 calc R U . . .
H13B H -0.0915 0.8301 0.0727 0.043 Uiso 1 1 calc R U . . .
H13C H -0.0578 0.8977 0.2042 0.043 Uiso 1 1 calc R U . . .
O14 O 0.04681(9) 0.89829(11) 0.3061(3) 0.0276(5) Uani 1 1 d D . . . .
N15A N 0.53229(9) 0.63311(10) 0.3483(8) 0.0215(11) Uani 0.4652(17) 1 d D . P A 3
C16A C 0.49539(8) 0.56906(12) 0.3319(11) 0.0287(14) Uani 0.4652(17) 1 d D U P A 3
H16A H 0.5114 0.5171 0.3347 0.034 Uiso 0.4652(17) 1 calc R U P A 3
N17A N 0.43342(8) 0.58586(9) 0.3112(8) 0.0208(7) Uani 0.4652(17) 1 d D . P A 3
C18A C 0.42983(7) 0.66678(8) 0.3111(10) 0.0141(8) Uani 0.4652(17) 1 d D U P A 3
C19A C 0.49032(8) 0.69295(8) 0.3323(9) 0.0136(13) Uani 0.4652(17) 1 d D . P A 3
N20A N 0.50440(7) 0.77163(9) 0.3365(9) 0.0187(14) Uani 0.4652(17) 1 d D . P A 3
C21A C 0.45651(7) 0.82589(9) 0.3118(11) 0.0232(11) Uani 0.4652(17) 1 d D U P A 3
N22A N 0.39546(7) 0.79717(9) 0.2906(9) 0.0179(6) Uani 0.4652(17) 1 d D U P A 3
C23A C 0.37753(7) 0.71788(9) 0.2866(11) 0.0188(7) Uani 0.4652(17) 1 d D U P A 3
C24A C 0.38293(12) 0.52875(15) 0.2991(14) 0.0423(12) Uani 0.4652(17) 1 d D . P A 3
H24A H 0.3985 0.4785 0.3527 0.064 Uiso 0.4652(17) 1 calc R U P A 3
H24B H 0.3678 0.5218 0.1609 0.064 Uiso 0.4652(17) 1 calc R U P A 3
H24C H 0.3484 0.5473 0.3757 0.064 Uiso 0.4652(17) 1 calc R U P A 3
C25A C 0.56949(9) 0.8013(2) 0.3611(11) 0.0277(13) Uani 0.4652(17) 1 d D . P A 3
H25A H 0.5816 0.8235 0.2360 0.042 Uiso 0.4652(17) 1 calc R U P A 3
H25B H 0.5979 0.7580 0.4003 0.042 Uiso 0.4652(17) 1 calc R U P A 3
H25C H 0.5721 0.8419 0.4633 0.042 Uiso 0.4652(17) 1 calc R U P A 3
O26A O 0.46772(14) 0.89617(10) 0.3201(8) 0.0259(11) Uani 0.4652(17) 1 d D . P A 3
C27A C 0.34450(11) 0.85591(14) 0.2640(12) 0.0227(10) Uani 0.4652(17) 1 d D . P A 3
H27A H 0.3628 0.9081 0.2493 0.034 Uiso 0.4652(17) 1 calc R U P A 3
H27B H 0.3192 0.8553 0.3795 0.034 Uiso 0.4652(17) 1 calc R U P A 3
H27C H 0.3178 0.8431 0.1455 0.034 Uiso 0.4652(17) 1 calc R U P A 3
O28A O 0.32143(8) 0.69897(18) 0.2580(8) 0.0288(9) Uani 0.4652(17) 1 d D . P A 3
N15B N 0.51861(8) 0.62236(10) 0.2247(4) 0.0215(11) Uani 0.5348(17) 1 d D . P A 4
C16B C 0.47775(8) 0.56313(12) 0.2446(3) 0.0287(14) Uani 0.5348(17) 1 d D . P A 4
H16B H 0.4893 0.5094 0.2386 0.034 Uiso 0.5348(17) 1 calc R U P A 4
N17B N 0.41879(7) 0.58743(9) 0.2740(4) 0.0208(7) Uani 0.5348(17) 1 d D . P A 4
C18B C 0.42171(7) 0.66839(8) 0.2756(7) 0.0141(8) Uani 0.5348(17) 1 d D . P A 4
C19B C 0.48261(8) 0.68705(8) 0.2463(6) 0.0136(13) Uani 0.5348(17) 1 d D . P A 4
N20B N 0.50237(7) 0.76364(8) 0.2377(6) 0.0187(14) Uani 0.5348(17) 1 d D . P A 4
C21B C 0.45961(7) 0.82355(9) 0.2563(8) 0.0232(11) Uani 0.5348(17) 1 d D . P A 4
N22B N 0.39799(7) 0.80241(9) 0.2858(7) 0.0179(6) Uani 0.5348(17) 1 d D . P A 4
C23B C 0.37452(7) 0.72568(9) 0.2971(8) 0.0188(7) Uani 0.5348(17) 1 d D . P A 4
C24B C 0.36597(11) 0.53667(16) 0.3077(9) 0.0423(12) Uani 0.5348(17) 1 d D . P A 4
H24D H 0.3709 0.4868 0.2385 0.064 Uiso 0.5348(17) 1 calc R U P A 4
H24E H 0.3269 0.5621 0.2578 0.064 Uiso 0.5348(17) 1 calc R U P A 4
H24F H 0.3644 0.5268 0.4495 0.064 Uiso 0.5348(17) 1 calc R U P A 4
C25B C 0.56822(9) 0.7854(2) 0.2096(8) 0.0277(13) Uani 0.5348(17) 1 d D . P A 4
H25D H 0.5709 0.8099 0.0798 0.042 Uiso 0.5348(17) 1 calc R U P A 4
H25E H 0.5946 0.7383 0.2176 0.042 Uiso 0.5348(17) 1 calc R U P A 4
H25F H 0.5829 0.8225 0.3128 0.042 Uiso 0.5348(17) 1 calc R U P A 4
O26B O 0.47524(12) 0.89192(10) 0.2361(6) 0.0259(11) Uani 0.5348(17) 1 d D . P A 4
C27B C 0.35279(11) 0.86715(13) 0.3088(9) 0.0227(10) Uani 0.5348(17) 1 d D . P A 4
H27D H 0.3752 0.9174 0.3119 0.034 Uiso 0.5348(17) 1 calc R U P A 4
H27E H 0.3321 0.8602 0.4324 0.034 Uiso 0.5348(17) 1 calc R U P A 4
H27F H 0.3212 0.8667 0.1975 0.034 Uiso 0.5348(17) 1 calc R U P A 4
O28B O 0.31830(8) 0.71380(17) 0.3248(6) 0.0288(9) Uani 0.5348(17) 1 d D . P A 4
C31 C 0.20286(11) 0.48115(16) 0.5607(5) 0.0203(7) Uani 1 1 d . . . . .
O42 O 0.24369(8) 0.53026(11) 0.5844(3) 0.0267(5) Uani 1 1 d . . . . .
O43 O 0.14884(8) 0.49417(11) 0.4590(3) 0.0314(6) Uani 1 1 d . . . . .
H43 H 0.1483 0.5403 0.4152 0.047 Uiso 1 1 calc R U . . .
C44 C 0.20663(12) 0.39926(15) 0.6428(5) 0.0220(7) Uani 1 1 d . . . . .
H44A H 0.2185 0.3632 0.5372 0.026 Uiso 1 1 calc R U . . .
H44B H 0.1644 0.3836 0.6807 0.026 Uiso 1 1 calc R U . . .
C45 C 0.25284(12) 0.38871(16) 0.8206(5) 0.0222(7) Uani 1 1 d . . . . .
C46 C 0.31963(13) 0.39926(19) 0.7628(6) 0.0435(10) Uani 1 1 d . . . . .
O47 O 0.33497(10) 0.37345(13) 0.6004(4) 0.0510(7) Uani 1 1 d . . . . .
H47 H 0.3731 0.3833 0.5872 0.077 Uiso 0.4652(17) 1 calc R U P . .
O48 O 0.35963(10) 0.42754(19) 0.8892(4) 0.0747(10) Uani 1 1 d . . . . .
H48 H 0.3960 0.4159 0.8582 0.112 Uiso 0.5348(17) 1 calc R U P . .
C49 C 0.24871(13) 0.30340(16) 0.8940(5) 0.0290(8) Uani 1 1 d . . . . .
H49A H 0.2558 0.2674 0.7852 0.044 Uiso 1 1 calc R U . . .
H49B H 0.2070 0.2940 0.9416 0.044 Uiso 1 1 calc R U . . .
H49C H 0.2807 0.2947 1.0019 0.044 Uiso 1 1 calc R U . . .
C50 C 0.23776(16) 0.44275(19) 0.9906(5) 0.0407(9) Uani 1 1 d . . . . .
H50A H 0.2649 0.4296 1.1079 0.061 Uiso 1 1 calc R U . . .
H50B H 0.1937 0.4360 1.0198 0.061 Uiso 1 1 calc R U . . .
H50C H 0.2450 0.4974 0.9532 0.061 Uiso 1 1 calc R U . . .

loop_
_atom_site_aniso_label
_atom_site_aniso_U_11
_atom_site_aniso_U_22
_atom_site_aniso_U_33
_atom_site_aniso_U_23
_atom_site_aniso_U_13
_atom_site_aniso_U_12
N1 0.0202(10) 0.0238(12) 0.0241(16) 0.0046(11) 0.0045(10) 0.0038(9)
C2 0.0222(13) 0.0316(16) 0.026(2) 0.0050(15) 0.0031(13) 0.0024(11)
N3 0.0216(11) 0.0276(13) 0.0235(16) 0.0031(12) 0.0025(11) -0.0054(9)
C4 0.0184(12) 0.0212(14) 0.0172(18) 0.0000(13) 0.0018(12) -0.0019(10)
C5 0.0211(12) 0.0242(14) 0.0133(17) 0.0044(13) 0.0033(12) 0.0015(11)
N6 0.0210(10) 0.0171(11) 0.0189(15) 0.0011(11) 0.0012(10) -0.0020(9)
C7 0.0218(13) 0.0271(15) 0.0116(18) 0.0017(13) 0.0045(12) 0.0010(11)
N8 0.0195(10) 0.0218(12) 0.0203(15) 0.0036(11) 0.0033(10) 0.0058(9)
C9 0.0263(13) 0.0221(14) 0.0130(18) 0.0016(13) 0.0060(12) 0.0002(11)
C10 0.0318(14) 0.0337(17) 0.030(2) 0.0015(16) 0.0011(15) -0.0156(12)
C11 0.0359(15) 0.0158(13) 0.026(2) 0.0004(14) 0.0032(14) -0.0036(11)
O12 0.0196(9) 0.0355(11) 0.0263(13) 0.0017(10) 0.0012(9) -0.0044(8)
C13 0.0260(14) 0.0332(16) 0.026(2) 0.0050(15) 0.0020(13) 0.0119(12)
O14 0.0378(10) 0.0166(10) 0.0290(14) 0.0017(10) 0.0058(10) 0.0010(8)
N15A 0.0227(15) 0.0177(15) 0.024(3) 0.003(2) 0.0030(18) 0.0046(12)
C16A 0.034(2) 0.0213(18) 0.031(4) 0.000(2) 0.008(2) 0.0051(17)
N17A 0.0302(16) 0.0175(13) 0.0144(19) -0.0011(12) -0.0016(14) -0.0037(11)
C18A 0.0208(13) 0.0148(13) 0.006(2) -0.0007(13) -0.0032(13) -0.0025(10)
C19A 0.0208(15) 0.0178(15) 0.002(4) -0.001(2) -0.0025(18) 0.0016(12)
N20A 0.0153(11) 0.0159(14) 0.025(4) -0.0006(19) 0.0017(17) -0.0032(10)
C21A 0.0237(14) 0.0178(15) 0.028(3) -0.0005(17) 0.0003(16) -0.0005(11)
N22A 0.0185(10) 0.0158(11) 0.0195(15) 0.0004(11) 0.0031(10) 0.0028(8)
C23A 0.0210(12) 0.0196(14) 0.0159(18) 0.0009(14) 0.0015(12) -0.0013(10)
C24A 0.048(3) 0.0246(18) 0.052(3) 0.0109(19) -0.018(2) -0.0172(17)
C25A 0.0153(15) 0.027(2) 0.041(4) 0.002(3) 0.000(2) -0.0063(14)
O26A 0.0311(12) 0.0156(11) 0.031(3) 0.0008(15) 0.0040(16) -0.0026(9)
C27A 0.0221(15) 0.0170(16) 0.029(3) 0.0001(17) 0.0021(16) 0.0035(12)
O28A 0.0202(10) 0.0301(14) 0.037(3) 0.0024(16) 0.0052(12) -0.0018(9)
N15B 0.0227(15) 0.0177(15) 0.024(3) 0.003(2) 0.0030(18) 0.0046(12)
C16B 0.034(2) 0.0213(18) 0.031(4) 0.000(2) 0.008(2) 0.0051(17)
N17B 0.0302(16) 0.0175(13) 0.0144(19) -0.0011(12) -0.0016(14) -0.0037(11)
C18B 0.0208(13) 0.0148(13) 0.006(2) -0.0007(13) -0.0032(13) -0.0025(10)
C19B 0.0208(15) 0.0178(15) 0.002(4) -0.001(2) -0.0025(18) 0.0016(12)
N20B 0.0153(11) 0.0159(14) 0.025(4) -0.0006(19) 0.0017(17) -0.0032(10)
C21B 0.0237(14) 0.0178(15) 0.028(3) -0.0005(17) 0.0003(16) -0.0005(11)
N22B 0.0185(10) 0.0158(11) 0.0195(15) 0.0004(11) 0.0031(10) 0.0028(8)
C23B 0.0210(12) 0.0196(14) 0.0159(18) 0.0009(14) 0.0015(12) -0.0013(10)
C24B 0.048(3) 0.0246(18) 0.052(3) 0.0109(19) -0.018(2) -0.0172(17)
C25B 0.0153(15) 0.027(2) 0.041(4) 0.002(3) 0.000(2) -0.0063(14)
O26B 0.0311(12) 0.0156(11) 0.031(3) 0.0008(15) 0.0040(16) -0.0026(9)
C27B 0.0221(15) 0.0170(16) 0.029(3) 0.0001(17) 0.0021(16) 0.0035(12)
O28B 0.0202(10) 0.0301(14) 0.037(3) 0.0024(16) 0.0052(12) -0.0018(9)
C31 0.0212(12) 0.0218(14) 0.0180(18) -0.0020(13) 0.0025(12) 0.0015(11)
O42 0.0225(9) 0.0213(10) 0.0360(13) 0.0015(10) 0.0004(9) -0.0038(8)
O43 0.0277(10) 0.0199(10) 0.0449(15) 0.0034(10) -0.0114(10) 0.0007(8)
C44 0.0225(13) 0.0174(13) 0.0259(19) 0.0015(14) 0.0008(13) -0.0022(10)
C45 0.0201(12) 0.0195(13) 0.0270(19) 0.0007(13) 0.0007(12) 0.0002(10)
C46 0.0235(14) 0.0389(18) 0.068(3) 0.0393(18) 0.0024(17) 0.0017(13)
O47 0.0331(11) 0.0344(13) 0.089(2) -0.0098(14) 0.0316(12) 0.0000(9)
O48 0.0337(12) 0.142(3) 0.0457(18) 0.0367(18) -0.0165(12) -0.0436(14)
C49 0.0298(14) 0.0229(15) 0.035(2) 0.0108(15) 0.0035(14) 0.0006(12)
C50 0.061(2) 0.0285(17) 0.032(2) -0.0040(17) -0.0021(18) 0.0013(15)

loop_
_atom_type_symbol
_atom_type_description
_atom_type_scat_dispersion_real
_atom_type_scat_dispersion_imag
_atom_type_scat_source
C C 0.0050 0.0020 'International Tables Vol C Tables 4.2.6.8 and 6.1.1.4'
H H 0.0000 0.0000 'International Tables Vol C Tables 4.2.6.8 and 6.1.1.4'
N N 0.0090 0.0050 'International Tables Vol C Tables 4.2.6.8 and 6.1.1.4'
O O 0.0150 0.0080 'International Tables Vol C Tables 4.2.6.8 and 6.1.1.4'

loop_
_geom_angle_atom_site_label_1
_geom_angle_atom_site_label_2
_geom_angle_atom_site_label_3
_geom_angle
C2 N1 C5 103.2(2)
N3 C2 N1 113.2(2)
N3 C2 H2 123.4
N1 C2 H2 123.4
C2 N3 C4 106.2(2)
C2 N3 C10 126.6(2)
C4 N3 C10 127.2(2)
C5 C4 N3 105.3(2)
C5 C4 C9 123.3(2)
N3 C4 C9 131.5(2)
N1 C5 C4 112.1(2)
N1 C5 N6 125.5(2)
C4 C5 N6 122.3(2)
C5 N6 C7 119.3(2)
C5 N6 C11 120.9(2)
C7 N6 C11 119.8(2)
O12 C7 N6 122.2(3)
O12 C7 N8 120.9(2)
N6 C7 N8 116.9(2)
C7 N8 C9 127.0(2)
C7 N8 C13 115.7(2)
C9 N8 C13 117.3(2)
O14 C9 N8 122.1(2)
O14 C9 C4 126.7(2)
N8 C9 C4 111.2(2)
N3 C10 H10A 109.5
N3 C10 H10B 109.5
H10A C10 H10B 109.5
N3 C10 H10C 109.5
H10A C10 H10C 109.5
H10B C10 H10C 109.5
N6 C11 H11A 109.5
N6 C11 H11B 109.5
H11A C11 H11B 109.5
N6 C11 H11C 109.5
H11A C11 H11C 109.5
H11B C11 H11C 109.5
N8 C13 H13A 109.5
N8 C13 H13B 109.5
H13A C13 H13B 109.5
N8 C13 H13C 109.5
H13A C13 H13C 109.5
H13B C13 H13C 109.5
C16A N15A C19A 102.93(16)
N15A C16A N17A 113.56(17)
N15A C16A H16A 123.2
N17A C16A H16A 123.2
C16A N17A C18A 105.40(14)
C16A N17A C24A 125.57(17)
C18A N17A C24A 129.00(17)
C19A C18A N17A 105.92(13)
C19A C18A C23A 122.94(14)
N17A C18A C23A 131.09(15)
N15A C19A C18A 112.17(14)
N15A C19A N20A 126.14(15)
C18A C19A N20A 121.69(14)
C19A N20A C21A 119.50(15)
C19A N20A C25A 122.61(18)
C21A N20A C25A 117.87(17)
O26A C21A N20A 120.7(2)
O26A C21A N22A 121.95(19)
N20A C21A N22A 117.24(14)
C21A N22A C23A 126.38(14)
C21A N22A C27A 116.75(15)
C23A N22A C27A 116.85(16)
O28A C23A N22A 120.73(19)
O28A C23A C18A 127.02(19)
N22A C23A C18A 112.21(14)
N17A C24A H24A 109.5
N17A C24A H24B 109.5
H24A C24A H24B 109.5
N17A C24A H24C 109.5
H24A C24A H24C 109.5
H24B C24A H24C 109.5
N20A C25A H25A 109.5
N20A C25A H25B 109.5
H25A C25A H25B 109.5
N20A C25A H25C 109.5
H25A C25A H25C 109.5
H25B C25A H25C 109.5
N22A C27A H27A 109.5
N22A C27A H27B 109.5
H27A C27A H27B 109.5
N22A C27A H27C 109.5
H27A C27A H27C 109.5
H27B C27A H27C 109.5
C16B N15B C19B 102.96(16)
N15B C16B N17B 113.56(17)
N15B C16B H16B 123.2
N17B C16B H16B 123.2
C16B N17B C18B 105.40(15)
C16B N17B C24B 125.47(18)
C18B N17B C24B 129.04(18)
C19B C18B N17B 105.94(13)
C19B C18B C23B 122.94(14)
N17B C18B C23B 131.11(15)
N15B C19B C18B 112.14(14)
N15B C19B N20B 126.17(16)
C18B C19B N20B 121.69(14)
C19B N20B C21B 119.52(15)
C19B N20B C25B 122.76(18)
C21B N20B C25B 117.72(18)
O26B C21B N20B 120.58(19)
O26B C21B N22B 122.04(18)
N20B C21B N22B 117.25(14)
C21B N22B C23B 126.38(15)
C21B N22B C27B 116.77(15)
C23B N22B C27B 116.85(16)
O28B C23B N22B 120.73(19)
O28B C23B C18B 127.04(19)
N22B C23B C18B 112.23(14)
N17B C24B H24D 109.5
N17B C24B H24E 109.5
H24D C24B H24E 109.5
N17B C24B H24F 109.5
H24D C24B H24F 109.5
H24E C24B H24F 109.5
N20B C25B H25D 109.5
N20B C25B H25E 109.5
H25D C25B H25E 109.5
N20B C25B H25F 109.5
H25D C25B H25F 109.5
H25E C25B H25F 109.5
N22B C27B H27D 109.5
N22B C27B H27E 109.5
H27D C27B H27E 109.5
N22B C27B H27F 109.5
H27D C27B H27F 109.5
H27E C27B H27F 109.5
O42 C31 O43 123.2(3)
O42 C31 C44 124.9(2)
O43 C31 C44 111.9(2)
C31 O43 H43 109.5
C31 C44 C45 114.9(2)
C31 C44 H44A 108.5
C45 C44 H44A 108.5
C31 C44 H44B 108.5
C45 C44 H44B 108.5
H44A C44 H44B 107.5
C46 C45 C44 110.7(3)
C46 C45 C50 111.8(3)
C44 C45 C50 111.8(2)
C46 C45 C49 105.7(2)
C44 C45 C49 108.7(2)
C50 C45 C49 107.8(3)
O47 C46 O48 121.9(3)
O47 C46 C45 119.4(3)
O48 C46 C45 118.4(3)
C46 O47 H47 109.5
C46 O48 H48 109.5
C45 C49 H49A 109.5
C45 C49 H49B 109.5
H49A C49 H49B 109.5
C45 C49 H49C 109.5
H49A C49 H49C 109.5
H49B C49 H49C 109.5
C45 C50 H50A 109.5
C45 C50 H50B 109.5
H50A C50 H50B 109.5
C45 C50 H50C 109.5
H50A C50 H50C 109.5
H50B C50 H50C 109.5

loop_
_geom_bond_atom_site_label_1
_geom_bond_atom_site_label_2
_geom_bond_distance
N1 C2 1.344(4)
N1 C5 1.361(3)
C2 N3 1.343(4)
C2 H2 0.9500
N3 C4 1.387(3)
N3 C10 1.464(3)
C4 C5 1.363(4)
C4 C9 1.423(4)
C5 N6 1.368(3)
N6 C7 1.382(3)
N6 C11 1.477(3)
C7 O12 1.219(3)
C7 N8 1.402(3)
N8 C9 1.407(3)
N8 C13 1.476(3)
C9 O14 1.224(3)
C10 H10A 0.9800
C10 H10B 0.9800
C10 H10C 0.9800
C11 H11A 0.9800
C11 H11B 0.9800
C11 H11C 0.9800
C13 H13A 0.9800
C13 H13B 0.9800
C13 H13C 0.9800
N15A C16A 1.347(2)
N15A C19A 1.357(2)
C16A N17A 1.351(2)
C16A H16A 0.9500
N17A C18A 1.3820(19)
N17A C24A 1.451(3)
C18A C19A 1.365(2)
C18A C23A 1.417(2)
C19A N20A 1.3748(19)
N20A C21A 1.381(2)
N20A C25A 1.477(2)
C21A O26A 1.223(2)
C21A N22A 1.390(2)
N22A C23A 1.4050(19)
N22A C27A 1.481(2)
C23A O28A 1.243(2)
C24A H24A 0.9800
C24A H24B 0.9800
C24A H24C 0.9800
C25A H25A 0.9800
C25A H25B 0.9800
C25A H25C 0.9800
C27A H27A 0.9800
C27A H27B 0.9800
C27A H27C 0.9800
N15B C16B 1.347(2)
N15B C19B 1.358(2)
C16B N17B 1.351(2)
C16B H16B 0.9500
N17B C18B 1.3820(19)
N17B C24B 1.451(3)
C18B C19B 1.365(2)
C18B C23B 1.417(2)
C19B N20B 1.3746(19)
N20B C21B 1.381(2)
N20B C25B 1.477(2)
C21B O26B 1.223(2)
C21B N22B 1.390(2)
N22B C23B 1.4050(19)
N22B C27B 1.481(2)
C23B O28B 1.243(2)
C24B H24D 0.9800
C24B H24E 0.9800
C24B H24F 0.9800
C25B H25D 0.9800
C25B H25E 0.9800
C25B H25F 0.9800
C27B H27D 0.9800
C27B H27E 0.9800
C27B H27F 0.9800
C31 O42 1.212(3)
C31 O43 1.324(3)
C31 C44 1.504(4)
O43 H43 0.8400
C44 C45 1.519(4)
C44 H44A 0.9900
C44 H44B 0.9900
C45 C46 1.513(4)
C45 C50 1.527(4)
C45 C49 1.542(4)
C46 O47 1.250(5)
C46 O48 1.266(4)
O47 H47 0.8400
O48 H48 0.8400
C49 H49A 0.9800
C49 H49B 0.9800
C49 H49C 0.9800
C50 H50A 0.9800
C50 H50B 0.9800
C50 H50C 0.9800

loop_
_geom_torsion_atom_site_label_1
_geom_torsion_atom_site_label_2
_geom_torsion_atom_site_label_3
_geom_torsion_atom_site_label_4
_geom_torsion
C5 N1 C2 N3 0.1(4)
N1 C2 N3 C4 -0.3(4)
N1 C2 N3 C10 -179.3(3)
C2 N3 C4 C5 0.4(3)
C10 N3 C4 C5 179.3(3)
C2 N3 C4 C9 180.0(3)
C10 N3 C4 C9 -1.1(5)
C2 N1 C5 C4 0.2(3)
C2 N1 C5 N6 -179.9(3)
N3 C4 C5 N1 -0.4(3)
C9 C4 C5 N1 -180.0(3)
N3 C4 C5 N6 179.7(3)
C9 C4 C5 N6 0.1(5)
N1 C5 N6 C7 -179.2(3)
C4 C5 N6 C7 0.7(4)
N1 C5 N6 C11 0.3(4)
C4 C5 N6 C11 -179.8(3)
C5 N6 C7 O12 178.6(3)
C11 N6 C7 O12 -1.0(4)
C5 N6 C7 N8 -1.7(4)
C11 N6 C7 N8 178.7(2)
O12 C7 N8 C9 -178.1(3)
N6 C7 N8 C9 2.2(4)
O12 C7 N8 C13 2.5(4)
N6 C7 N8 C13 -177.2(2)
C7 N8 C9 O14 179.0(3)
C13 N8 C9 O14 -1.6(4)
C7 N8 C9 C4 -1.4(4)
C13 N8 C9 C4 178.0(3)
C5 C4 C9 O14 179.8(3)
N3 C4 C9 O14 0.3(5)
C5 C4 C9 N8 0.2(4)
N3 C4 C9 N8 -179.3(3)
C19A N15A C16A N17A -1.3(8)
N15A C16A N17A C18A 0.9(8)
N15A C16A N17A C24A -177.2(7)
C16A N17A C18A C19A -0.1(7)
C24A N17A C18A C19A 177.9(7)
C16A N17A C18A C23A 177.3(7)
C24A N17A C18A C23A -4.7(12)
C16A N15A C19A C18A 1.2(7)
C16A N15A C19A N20A -178.9(6)
N17A C18A C19A N15A -0.7(8)
C23A C18A C19A N15A -178.4(6)
N17A C18A C19A N20A 179.4(6)
C23A C18A C19A N20A 1.8(10)
N15A C19A N20A C21A 177.8(6)
C18A C19A N20A C21A -2.3(10)
N15A C19A N20A C25A -0.4(10)
C18A C19A N20A C25A 179.4(6)
C19A N20A C21A O26A 178.1(6)
C25A N20A C21A O26A -3.6(10)
C19A N20A C21A N22A 2.2(10)
C25A N20A C21A N22A -179.4(6)
O26A C21A N22A C23A -177.6(7)
N20A C21A N22A C23A -1.8(11)
O26A C21A N22A C27A 4.2(11)
N20A C21A N22A C27A -179.9(6)
C21A N22A C23A O28A -176.8(7)
C27A N22A C23A O28A 1.3(10)
C21A N22A C23A C18A 1.2(10)
C27A N22A C23A C18A 179.3(6)
C19A C18A C23A O28A 176.7(7)
N17A C18A C23A O28A -0.3(13)
C19A C18A C23A N22A -1.1(10)
N17A C18A C23A N22A -178.1(7)
C19B N15B C16B N17B 0.9(2)
N15B C16B N17B C18B -0.7(3)
N15B C16B N17B C24B -177.5(4)
C16B N17B C18B C19B 0.2(4)
C24B N17B C18B C19B 176.8(4)
C16B N17B C18B C23B 178.8(5)
C24B N17B C18B C23B -4.6(8)
C16B N15B C19B C18B -0.8(4)
C16B N15B C19B N20B -179.8(4)
N17B C18B C19B N15B 0.4(5)
C23B C18B C19B N15B -178.3(4)
N17B C18B C19B N20B 179.5(4)
C23B C18B C19B N20B 0.7(7)
N15B C19B N20B C21B 178.0(4)
C18B C19B N20B C21B -1.0(7)
N15B C19B N20B C25B -2.2(7)
C18B C19B N20B C25B 178.9(4)
C19B N20B C21B O26B -175.1(5)
C25B N20B C21B O26B 5.0(7)
C19B N20B C21B N22B 0.8(7)
C25B N20B C21B N22B -179.0(4)
O26B C21B N22B C23B 175.4(5)
N20B C21B N22B C23B -0.5(8)
O26B C21B N22B C27B -5.1(7)
N20B C21B N22B C27B 179.0(4)
C21B N22B C23B O28B 179.7(5)
C27B N22B C23B O28B 0.2(7)
C21B N22B C23B C18B 0.3(7)
C27B N22B C23B C18B -179.3(4)
C19B C18B C23B O28B -179.7(5)
N17B C18B C23B O28B 1.9(9)
C19B C18B C23B N22B -0.3(7)
N17B C18B C23B N22B -178.7(4)
O42 C31 C44 C45 22.3(4)
O43 C31 C44 C45 -157.3(2)
C31 C44 C45 C46 -67.3(3)
C31 C44 C45 C50 58.1(3)
C31 C44 C45 C49 177.0(2)
C44 C45 C46 O47 -38.3(4)
C50 C45 C46 O47 -163.7(3)
C49 C45 C46 O47 79.3(3)
C44 C45 C46 O48 148.3(3)
C50 C45 C46 O48 22.9(4)
C49 C45 C46 O48 -94.2(3)
